data_7708166
loop_
_publ_author_name
'Matos, Cati\'ucia R. M. O.'
'Sarmiento, Charlie V.'
'C. Silva, Henrique'
'Ferreira, Glaucio B.'
'Guedes, Guilherme P.'
'Nunes, Wallace C.'
'Ronconi, C\'elia M.'

_publ_section_title
;
 Field-induced single-ion magnets exhibiting tri-axial anisotropy in a 1D
 Co(ii) coordination polymer with a rigid ligand
 4,4&#x2032;-(buta-1,3-diyne-1,4-diyl)dibenzoate
;
_journal_name_full 'Dalton Transactions'
_journal_paper_doi 10.1039/D1DT01961A
_journal_year 2021
_chemical_formula_moiety 'C28 H20 Co N2 O5'
_chemical_formula_sum 'C28 H20 Co N2 O5'
_chemical_formula_weight 523.39
_space_group_crystal_system monoclinic
_space_group_IT_number 14
_space_group_name_Hall '-P 2yn'
_space_group_name_H-M_alt 'P 1 21/n 1'
_atom_sites_solution_hydrogens mixed
_atom_sites_solution_primary difmap
_audit_creation_date 2021-04-07
_audit_creation_method
;
Olex2 1.3
(compiled 2020.11.12 svn.r5f609507 for OlexSys, GUI svn.r6272)
;
_audit_update_record
;
2021-04-14 deposited with the CCDC.	2021-08-16 downloaded from the CCDC.
;
_cell_angle_alpha 90
_cell_angle_beta 103.4240(10)
_cell_angle_gamma 90
_cell_formula_units_Z 4
_cell_length_a 8.6551(3)
_cell_length_b 17.7754(5)
_cell_length_c 16.1528(5)
_cell_measurement_reflns_used 9988
_cell_measurement_temperature 298(2)
_cell_measurement_theta_max 28.68
_cell_measurement_theta_min 2.29
_cell_volume 2417.18(13)
_computing_cell_refinement 'SAINT V8.38A (Bruker AXS Inc., 2017)'
_computing_data_collection 'Bruker Instrument Service vV6.2.6'
_computing_data_reduction 'SAINT V8.38A (Bruker AXS Inc., 2017)'
_computing_molecular_graphics 'Olex2 1.3 (Dolomanov et al., 2009)'
_computing_publication_material 'Olex2 1.3 (Dolomanov et al., 2009)'
_computing_structure_refinement 'SHELXL 2014/7 (Sheldrick, 2015)'
_computing_structure_solution 'olex2.solve (Bourhis et al., 2015)'
_diffrn_ambient_temperature 298(2)
_diffrn_measured_fraction_theta_full 0.997
_diffrn_measured_fraction_theta_max 0.997
_diffrn_measurement_device_type 'Bruker D8-Venture'
_diffrn_measurement_method '\f and \w scans'
_diffrn_radiation_type MoK\a
_diffrn_radiation_wavelength 0.71073
_diffrn_reflns_av_R_equivalents 0.0334
_diffrn_reflns_av_unetI/netI 0.0198
_diffrn_reflns_Laue_measured_fraction_full 0.997
_diffrn_reflns_Laue_measured_fraction_max 0.997
_diffrn_reflns_limit_h_max 10
_diffrn_reflns_limit_h_min -10
_diffrn_reflns_limit_k_max 21
_diffrn_reflns_limit_k_min -20
_diffrn_reflns_limit_l_max 19
_diffrn_reflns_limit_l_min -19
_diffrn_reflns_number 28501
_diffrn_reflns_point_group_measured_fraction_full 0.997
_diffrn_reflns_point_group_measured_fraction_max 0.997
_diffrn_reflns_theta_full 25.023
_diffrn_reflns_theta_max 25.023
_diffrn_reflns_theta_min 2.292
_exptl_absorpt_coefficient_mu 0.752
_exptl_absorpt_correction_T_max 0.7458
_exptl_absorpt_correction_T_min 0.6883
_exptl_absorpt_correction_type multi-scan
_exptl_absorpt_process_details
;
SADABS-2016/2 (Bruker,2016/2) was used for absorption correction.
wR2(int) was 0.0938 before and 0.0489 after correction.
The Ratio of minimum to maximum transmission is 0.9229.
The \l/2 correction factor is Not present.
;
_exptl_crystal_colour pink
_exptl_crystal_colour_primary pink
_exptl_crystal_density_diffrn 1.438
_exptl_crystal_description block
_exptl_crystal_F_000 1076
_exptl_crystal_size_max 0.313
_exptl_crystal_size_mid 0.167
_exptl_crystal_size_min 0.162
_refine_diff_density_max 0.337
_refine_diff_density_min -0.214
_refine_diff_density_rms 0.039
_refine_ls_extinction_coef 0.0061(7)
_refine_ls_extinction_expression Fc^*^=kFc[1+0.001xFc^2^\l^3^/sin(2\q)]^-1/4^
_refine_ls_extinction_method 'SHELXL-2014/7 (Sheldrick 2014'
_refine_ls_goodness_of_fit_ref 1.036
_refine_ls_hydrogen_treatment mixed
_refine_ls_matrix_type full
_refine_ls_number_parameters 328
_refine_ls_number_reflns 4277
_refine_ls_number_restraints 1
_refine_ls_restrained_S_all 1.039
_refine_ls_R_factor_all 0.0343
_refine_ls_R_factor_gt 0.0281
_refine_ls_shift/su_max 0.001
_refine_ls_shift/su_mean 0.000
_refine_ls_structure_factor_coef Fsqd
_refine_ls_weighting_details 'w=1/[\s^2^(Fo^2^)+(0.0246P)^2^+1.6586P] where P=(Fo^2^+2Fc^2^)/3'
_refine_ls_weighting_scheme calc
_refine_ls_wR_factor_gt 0.0651
_refine_ls_wR_factor_ref 0.0688
_reflns_Friedel_coverage 0.000
_reflns_number_gt 3774
_reflns_number_total 4277
_reflns_threshold_expression 'I > 2\s(I)'
_cod_data_source_file d1dt01961a2.cif
_cod_data_source_block CoCP
_cod_database_code 7708166
_shelx_shelxl_version_number 2014/7
_shelx_space_group_comment
;
The symmetry employed for this shelxl refinement is uniquely defined
by the following loop, which should always be used as a source of
symmetry information in preference to the above space-group names.
They are only intended as comments.
;
_shelx_estimated_absorpt_t_max 0.888
_shelx_estimated_absorpt_t_min 0.799
_olex2_refinement_description
;
1. Fixed Uiso
 At 1.2 times of:
  All C(H) groups
2. Rigid bond restraints
 Co1, O3
 with sigma for 1-2 distances of 0.001 and sigma for 1-3 distances of 0.001
3. Uiso/Uaniso restraints and constraints
Uanis(O3) = Uanis(O4)
4.a Aromatic/amide H refined with riding coordinates:
 C4(H4), C24(H24), C13(H13), C3(H3), C16(H16), C23(H23), C17(H17), C21(H21),
 C28(H28), C6(H6), C19(H19), C14(H14), C7(H7), C20(H20), C22(H22), C25(H25),
 C26(H26), C27(H27)
;
_olex2_submission_special_instructions 'No special instructions were received'
_publcif_funding_html
;
;

loop_
_space_group_symop_operation_xyz
'x, y, z'
'-x+1/2, y+1/2, -z+1/2'
'-x, -y, -z'
'x-1/2, -y-1/2, z-1/2'

loop_
_atom_site_label
_atom_site_type_symbol
_atom_site_fract_x
_atom_site_fract_y
_atom_site_fract_z
_atom_site_U_iso_or_equiv
_atom_site_adp_type
_atom_site_occupancy
_atom_site_site_symmetry_order
_atom_site_calc_flag
_atom_site_refinement_flags_posn
_atom_site_refinement_flags_adp
_atom_site_refinement_flags_occupancy
_atom_site_disorder_assembly
_atom_site_disorder_group
Co1 Co 0.54190(3) 0.63838(2) 0.04257(2) 0.02590(10) Uani 1 1 d . U . . .
OW O 0.37848(17) 0.57229(8) -0.04226(9) 0.0349(3) Uani 1 1 d . . . . .
O3 O 0.65321(16) 0.66969(8) -0.05590(8) 0.0381(2) Uani 1 1 d . U . . .
O4 O 0.74575(16) 0.56494(8) 0.00778(8) 0.0381(2) Uani 1 1 d . . . . .
O1 O 0.43467(17) 0.60360(8) 0.13464(8) 0.0427(3) Uani 1 1 d . . . . .
O2 O 0.5408(2) 0.49101(10) 0.17316(9) 0.0573(4) Uani 1 1 d . . . . .
N1 N 0.37804(18) 0.72955(9) 0.01177(10) 0.0329(4) Uani 1 1 d . . . . .
N2 N 0.71133(19) 0.70131(9) 0.13637(10) 0.0350(4) Uani 1 1 d . . . . .
C15 C 0.8310(2) 0.59963(10) -0.11800(11) 0.0278(4) Uani 1 1 d . . . . .
C4 C 0.2418(3) 0.61081(12) 0.34863(13) 0.0405(5) Uani 1 1 d . . . . .
H4 H 0.1783 0.6508 0.3577 0.049 Uiso 1 1 calc R U . . .
C10 C 1.1183(2) 0.55985(12) -0.37861(12) 0.0374(5) Uani 1 1 d . . . . .
C24 C 0.6749(3) 0.72444(13) 0.20780(13) 0.0452(5) Uani 1 1 d . . . . .
H24 H 0.5808 0.7072 0.2195 0.054 Uiso 1 1 calc R U . . .
C13 C 0.8946(2) 0.63984(12) -0.24825(12) 0.0396(5) Uani 1 1 d . . . . .
H13 H 0.8832 0.6744 -0.2924 0.048 Uiso 1 1 calc R U . . .
C3 C 0.2996(2) 0.60868(12) 0.27568(12) 0.0378(5) Uani 1 1 d . . . . .
H3 H 0.2742 0.6472 0.2359 0.045 Uiso 1 1 calc R U . . .
C5 C 0.2784(2) 0.55331(11) 0.40833(11) 0.0310(4) Uani 1 1 d . . . . .
C11 C 1.0627(2) 0.56445(12) -0.31752(13) 0.0406(5) Uani 1 1 d . . . . .
C2 C 0.3948(2) 0.54986(10) 0.26122(11) 0.0285(4) Uani 1 1 d . . . . .
C12 C 0.9883(2) 0.57592(12) -0.24808(12) 0.0351(4) Uani 1 1 d . . . . .
C16 C 0.9246(2) 0.53680(12) -0.11767(12) 0.0358(4) Uani 1 1 d . . . . .
H16 H 0.9340 0.5018 -0.0740 0.043 Uiso 1 1 calc R U . . .
C23 C 0.4262(3) 0.79448(11) -0.01380(15) 0.0454(5) Uani 1 1 d . . . . .
H23 H 0.5346 0.8018 -0.0081 0.055 Uiso 1 1 calc R U . . .
C17 C 1.0048(2) 0.52496(12) -0.18141(12) 0.0395(5) Uani 1 1 d . . . . .
H17 H 1.0696 0.4830 -0.1796 0.047 Uiso 1 1 calc R U . . .
C21 C 0.1650(3) 0.84163(14) -0.05627(16) 0.0554(6) Uani 1 1 d . . . . .
H21 H 0.0934 0.8795 -0.0789 0.066 Uiso 1 1 calc R U . . .
C28 C 0.8478(3) 0.72620(17) 0.12305(16) 0.0685(8) Uani 1 1 d . . . . .
H28 H 0.8781 0.7104 0.0743 0.082 Uiso 1 1 calc R U . . .
C6 C 0.3724(2) 0.49400(11) 0.39324(12) 0.0349(4) Uani 1 1 d . . . . .
H6 H 0.3968 0.4550 0.4324 0.042 Uiso 1 1 calc R U . . .
C9 C 0.1774(2) 0.55652(11) 0.54980(12) 0.0349(4) Uani 1 1 d . . . . .
C19 C 0.2222(3) 0.72029(13) 0.00353(15) 0.0478(5) Uani 1 1 d . . . . .
H19 H 0.1863 0.6752 0.0214 0.057 Uiso 1 1 calc R U . . .
C8 C 0.2228(2) 0.55529(11) 0.48519(12) 0.0355(4) Uani 1 1 d . . . . .
C14 C 0.8190(2) 0.65186(11) -0.18318(12) 0.0355(4) Uani 1 1 d . . . . .
H14 H 0.7593 0.6953 -0.1829 0.043 Uiso 1 1 calc R U . . .
C7 C 0.4301(2) 0.49256(11) 0.32040(12) 0.0337(4) Uani 1 1 d . . . . .
H7 H 0.4934 0.4526 0.3111 0.040 Uiso 1 1 calc R U . . .
C18 C 0.7391(2) 0.61149(11) -0.05117(11) 0.0303(4) Uani 1 1 d . . . . .
C1 C 0.4628(2) 0.54717(11) 0.18331(11) 0.0335(4) Uani 1 1 d . . . . .
C20 C 0.1124(3) 0.77465(15) -0.03021(16) 0.0563(6) Uani 1 1 d . . . . .
H20 H 0.0046 0.7662 -0.0353 0.068 Uiso 1 1 calc R U . . .
C22 C 0.3246(3) 0.85156(12) -0.04826(18) 0.0587(7) Uani 1 1 d . . . . .
H22 H 0.3634 0.8961 -0.0658 0.070 Uiso 1 1 calc R U . . .
C25 C 0.7681(3) 0.77228(13) 0.26545(14) 0.0497(6) Uani 1 1 d . . . . .
H25 H 0.7370 0.7868 0.3145 0.060 Uiso 1 1 calc R U . . .
C26 C 0.9061(3) 0.79785(15) 0.24957(15) 0.0578(6) Uani 1 1 d . . . . .
H26 H 0.9711 0.8307 0.2870 0.069 Uiso 1 1 calc R U . . .
C27 C 0.9469(3) 0.7741(2) 0.17746(19) 0.0840(10) Uani 1 1 d . . . . .
H27 H 1.0412 0.7903 0.1651 0.101 Uiso 1 1 calc R U . . .
HWA H 0.337(3) 0.5394(15) -0.0209(17) 0.062(9) Uiso 1 1 d . . . . .
HWB H 0.404(3) 0.5544(15) -0.0824(18) 0.062(8) Uiso 1 1 d . . . . .

loop_
_atom_site_aniso_label
_atom_site_aniso_U_11
_atom_site_aniso_U_22
_atom_site_aniso_U_33
_atom_site_aniso_U_23
_atom_site_aniso_U_13
_atom_site_aniso_U_12
Co1 0.03246(15) 0.02835(15) 0.02037(14) 0.00044(10) 0.01324(10) 0.00087(10)
OW 0.0426(8) 0.0354(8) 0.0306(8) -0.0076(6) 0.0167(6) -0.0039(6)
O3 0.0454(6) 0.0465(6) 0.0279(5) -0.0008(4) 0.0196(4) -0.0002(5)
O4 0.0454(6) 0.0465(6) 0.0279(5) -0.0008(4) 0.0196(4) -0.0002(5)
O1 0.0557(9) 0.0502(9) 0.0288(7) 0.0043(6) 0.0231(7) -0.0090(7)
O2 0.0808(12) 0.0659(11) 0.0356(8) -0.0006(7) 0.0346(8) 0.0184(9)
N1 0.0340(9) 0.0315(8) 0.0353(9) -0.0029(7) 0.0121(7) 0.0030(7)
N2 0.0359(9) 0.0434(9) 0.0272(8) -0.0048(7) 0.0107(7) -0.0023(7)
C15 0.0254(9) 0.0388(10) 0.0208(9) -0.0055(7) 0.0089(7) -0.0046(8)
C4 0.0466(12) 0.0451(12) 0.0355(11) 0.0028(9) 0.0214(9) 0.0102(10)
C10 0.0410(11) 0.0460(11) 0.0298(10) -0.0026(9) 0.0178(9) -0.0002(9)
C24 0.0514(13) 0.0535(13) 0.0347(11) -0.0081(10) 0.0183(10) -0.0071(10)
C13 0.0448(12) 0.0496(12) 0.0298(10) 0.0065(9) 0.0194(9) -0.0010(10)
C3 0.0473(12) 0.0428(11) 0.0269(10) 0.0080(8) 0.0162(9) 0.0049(9)
C5 0.0330(10) 0.0406(11) 0.0231(9) -0.0033(8) 0.0142(8) -0.0054(8)
C11 0.0394(11) 0.0558(13) 0.0311(11) -0.0062(9) 0.0174(9) -0.0038(10)
C2 0.0323(10) 0.0358(10) 0.0195(9) -0.0044(7) 0.0103(7) -0.0079(8)
C12 0.0311(10) 0.0526(12) 0.0259(9) -0.0079(9) 0.0153(8) -0.0055(9)
C16 0.0395(11) 0.0467(11) 0.0232(9) 0.0024(8) 0.0114(8) 0.0048(9)
C23 0.0414(12) 0.0296(11) 0.0635(14) -0.0011(10) 0.0085(11) -0.0008(9)
C17 0.0391(11) 0.0511(12) 0.0316(11) -0.0038(9) 0.0151(9) 0.0089(9)
C21 0.0569(15) 0.0480(14) 0.0563(15) -0.0044(11) 0.0030(12) 0.0242(11)
C28 0.0550(15) 0.106(2) 0.0522(15) -0.0362(15) 0.0290(12) -0.0315(15)
C6 0.0484(12) 0.0352(10) 0.0250(9) 0.0048(8) 0.0167(9) -0.0006(9)
C9 0.0389(11) 0.0401(11) 0.0304(10) -0.0007(8) 0.0179(9) 0.0019(9)
C19 0.0404(12) 0.0512(13) 0.0572(14) 0.0068(11) 0.0220(11) 0.0052(10)
C8 0.0389(11) 0.0416(11) 0.0300(10) 0.0000(8) 0.0163(9) 0.0000(9)
C14 0.0375(11) 0.0416(11) 0.0321(10) 0.0005(8) 0.0178(9) 0.0022(9)
C7 0.0437(11) 0.0333(10) 0.0282(10) -0.0036(8) 0.0166(9) 0.0019(8)
C18 0.0307(10) 0.0402(10) 0.0222(9) -0.0065(8) 0.0102(8) -0.0058(8)
C1 0.0371(11) 0.0452(12) 0.0202(9) -0.0054(8) 0.0108(8) -0.0103(9)
C20 0.0372(12) 0.0708(17) 0.0622(16) 0.0003(13) 0.0142(11) 0.0136(11)
C22 0.0633(16) 0.0301(11) 0.0782(18) 0.0030(11) 0.0070(14) 0.0050(11)
C25 0.0607(15) 0.0570(14) 0.0320(11) -0.0108(10) 0.0119(10) -0.0016(11)
C26 0.0547(15) 0.0692(16) 0.0442(13) -0.0185(12) 0.0007(11) -0.0118(12)
C27 0.0575(17) 0.130(3) 0.0705(19) -0.0455(19) 0.0281(15) -0.0439(18)

loop_
_atom_type_symbol
_atom_type_description
_atom_type_scat_dispersion_real
_atom_type_scat_dispersion_imag
_atom_type_scat_source
C C 0.0033 0.0016 'International Tables Vol C Tables 4.2.6.8 and 6.1.1.4'
H H 0.0000 0.0000 'International Tables Vol C Tables 4.2.6.8 and 6.1.1.4'
Co Co 0.3494 0.9721 'International Tables Vol C Tables 4.2.6.8 and 6.1.1.4'
N N 0.0061 0.0033 'International Tables Vol C Tables 4.2.6.8 and 6.1.1.4'
O O 0.0106 0.0060 'International Tables Vol C Tables 4.2.6.8 and 6.1.1.4'

loop_
_geom_angle_atom_site_label_1
_geom_angle_atom_site_label_2
_geom_angle_atom_site_label_3
_geom_angle
_geom_angle_site_symmetry_1
_geom_angle_site_symmetry_3
_geom_angle_publ_flag
OW Co1 O3 90.68(6) . . ?
OW Co1 O4 87.85(5) . . ?
OW Co1 N1 87.83(6) . . ?
OW Co1 N2 176.36(6) . . ?
O3 Co1 O4 58.11(5) . . ?
O3 Co1 N1 91.09(6) . . ?
O3 Co1 N2 92.16(6) . . ?
O1 Co1 OW 87.36(6) . . ?
O1 Co1 O3 177.39(6) . . ?
O1 Co1 O4 120.04(5) . . ?
O1 Co1 N1 90.57(6) . . ?
O1 Co1 N2 89.73(6) . . ?
N1 Co1 O4 148.82(5) . . ?
N1 Co1 N2 94.39(6) . . ?
N2 Co1 O4 91.72(5) . . ?
Co1 OW HWA 115.4(19) . . ?
Co1 OW HWB 118.8(19) . . ?
HWA OW HWB 107(3) . . ?
C18 O3 Co1 95.93(11) . . ?
C18 O4 Co1 84.90(11) . . ?
C1 O1 Co1 130.18(13) . . ?
C23 N1 Co1 119.57(13) . . ?
C23 N1 C19 117.41(18) . . ?
C19 N1 Co1 122.07(14) . . ?
C24 N2 Co1 120.65(14) . . ?
C28 N2 Co1 123.01(14) . . ?
C28 N2 C24 115.93(18) . . ?
C16 C15 C14 118.99(16) . . ?
C16 C15 C18 121.41(17) . . ?
C14 C15 C18 119.58(17) . . ?
C3 C4 H4 120.0 . . ?
C3 C4 C5 120.09(18) . . ?
C5 C4 H4 120.0 . . ?
C11 C10 C9 177.7(2) . 1_654 ?
N2 C24 H24 118.0 . . ?
N2 C24 C25 124.0(2) . . ?
C25 C24 H24 118.0 . . ?
C12 C13 H13 119.9 . . ?
C14 C13 H13 119.9 . . ?
C14 C13 C12 120.24(18) . . ?
C4 C3 H3 119.6 . . ?
C4 C3 C2 120.77(18) . . ?
C2 C3 H3 119.6 . . ?
C4 C5 C8 120.99(17) . . ?
C6 C5 C4 119.02(16) . . ?
C6 C5 C8 119.98(17) . . ?
C10 C11 C12 174.7(2) . . ?
C3 C2 C1 121.83(17) . . ?
C7 C2 C3 119.00(16) . . ?
C7 C2 C1 119.16(17) . . ?
C13 C12 C11 118.76(18) . . ?
C17 C12 C13 119.19(17) . . ?
C17 C12 C11 122.04(19) . . ?
C15 C16 H16 119.5 . . ?
C15 C16 C17 121.04(18) . . ?
C17 C16 H16 119.5 . . ?
N1 C23 H23 118.3 . . ?
N1 C23 C22 123.4(2) . . ?
C22 C23 H23 118.3 . . ?
C12 C17 H17 120.1 . . ?
C16 C17 C12 119.88(19) . . ?
C16 C17 H17 120.1 . . ?
C20 C21 H21 120.6 . . ?
C22 C21 H21 120.6 . . ?
C22 C21 C20 118.8(2) . . ?
N2 C28 H28 118.3 . . ?
N2 C28 C27 123.5(2) . . ?
C27 C28 H28 118.3 . . ?
C5 C6 H6 119.8 . . ?
C7 C6 C5 120.44(17) . . ?
C7 C6 H6 119.8 . . ?
C8 C9 C10 176.9(2) . 1_456 ?
N1 C19 H19 118.6 . . ?
N1 C19 C20 122.8(2) . . ?
C20 C19 H19 118.6 . . ?
C9 C8 C5 179.4(2) . . ?
C15 C14 H14 119.7 . . ?
C13 C14 C15 120.61(19) . . ?
C13 C14 H14 119.7 . . ?
C2 C7 H7 119.7 . . ?
C6 C7 C2 120.67(17) . . ?
C6 C7 H7 119.7 . . ?
O3 C18 C15 118.33(16) . . ?
O4 C18 O3 120.53(16) . . ?
O4 C18 C15 121.14(17) . . ?
O1 C1 C2 115.99(17) . . ?
O2 C1 O1 126.20(17) . . ?
O2 C1 C2 117.81(17) . . ?
C21 C20 C19 118.8(2) . . ?
C21 C20 H20 120.6 . . ?
C19 C20 H20 120.6 . . ?
C23 C22 H22 120.6 . . ?
C21 C22 C23 118.7(2) . . ?
C21 C22 H22 120.6 . . ?
C24 C25 H25 120.6 . . ?
C26 C25 C24 118.9(2) . . ?
C26 C25 H25 120.6 . . ?
C25 C26 H26 120.9 . . ?
C25 C26 C27 118.2(2) . . ?
C27 C26 H26 120.9 . . ?
C28 C27 H27 120.2 . . ?
C26 C27 C28 119.5(2) . . ?
C26 C27 H27 120.2 . . ?

loop_
_geom_bond_atom_site_label_1
_geom_bond_atom_site_label_2
_geom_bond_distance
_geom_bond_site_symmetry_2
_geom_bond_publ_flag
Co1 OW 2.0877(14) . ?
Co1 O3 2.1165(12) . ?
Co1 O4 2.3650(13) . ?
Co1 O1 2.0239(12) . ?
Co1 N1 2.1348(15) . ?
Co1 N2 2.1600(16) . ?
OW HWA 0.81(3) . ?
OW HWB 0.80(3) . ?
O3 C18 1.266(2) . ?
O4 C18 1.253(2) . ?
O1 C1 1.263(2) . ?
O2 C1 1.237(2) . ?
N1 C23 1.325(3) . ?
N1 C19 1.334(3) . ?
N2 C24 1.330(2) . ?
N2 C28 1.325(3) . ?
C15 C16 1.379(3) . ?
C15 C14 1.389(3) . ?
C15 C18 1.497(2) . ?
C4 H4 0.9300 . ?
C4 C3 1.383(3) . ?
C4 C5 1.390(3) . ?
C10 C11 1.197(3) . ?
C10 C9 1.370(3) 1_654 ?
C24 H24 0.9300 . ?
C24 C25 1.375(3) . ?
C13 H13 0.9300 . ?
C13 C12 1.395(3) . ?
C13 C14 1.378(3) . ?
C3 H3 0.9300 . ?
C3 C2 1.384(3) . ?
C5 C6 1.388(3) . ?
C5 C8 1.432(2) . ?
C11 C12 1.432(2) . ?
C2 C7 1.382(3) . ?
C2 C1 1.509(2) . ?
C12 C17 1.389(3) . ?
C16 H16 0.9300 . ?
C16 C17 1.385(3) . ?
C23 H23 0.9300 . ?
C23 C22 1.374(3) . ?
C17 H17 0.9300 . ?
C21 H21 0.9300 . ?
C21 C20 1.375(4) . ?
C21 C22 1.369(4) . ?
C28 H28 0.9300 . ?
C28 C27 1.373(3) . ?
C6 H6 0.9300 . ?
C6 C7 1.381(2) . ?
C9 C10 1.370(3) 1_456 ?
C9 C8 1.197(3) . ?
C19 H19 0.9300 . ?
C19 C20 1.376(3) . ?
C14 H14 0.9300 . ?
C7 H7 0.9300 . ?
C20 H20 0.9300 . ?
C22 H22 0.9300 . ?
C25 H25 0.9300 . ?
C25 C26 1.357(3) . ?
C26 H26 0.9300 . ?
C26 C27 1.360(4) . ?
C27 H27 0.9300 . ?

loop_
_geom_torsion_atom_site_label_1
_geom_torsion_atom_site_label_2
_geom_torsion_atom_site_label_3
_geom_torsion_atom_site_label_4
_geom_torsion
_geom_torsion_site_symmetry_1
_geom_torsion_site_symmetry_2
_geom_torsion_site_symmetry_3
_geom_torsion_site_symmetry_4
_geom_torsion_publ_flag
Co1 O3 C18 O4 -7.68(19) . . . . ?
Co1 O3 C18 C15 171.83(13) . . . . ?
Co1 O4 C18 O3 6.86(17) . . . . ?
Co1 O4 C18 C15 -172.63(16) . . . . ?
Co1 O1 C1 O2 -17.1(3) . . . . ?
Co1 O1 C1 C2 162.45(12) . . . . ?
Co1 N1 C23 C22 168.74(19) . . . . ?
Co1 N1 C19 C20 -168.55(18) . . . . ?
Co1 N2 C24 C25 -171.73(18) . . . . ?
Co1 N2 C28 C27 171.4(3) . . . . ?
N1 C23 C22 C21 0.5(4) . . . . ?
N1 C19 C20 C21 -0.3(4) . . . . ?
N2 C24 C25 C26 -0.1(4) . . . . ?
N2 C28 C27 C26 0.4(5) . . . . ?
C15 C16 C17 C12 -1.6(3) . . . . ?
C4 C3 C2 C7 0.7(3) . . . . ?
C4 C3 C2 C1 -178.42(18) . . . . ?
C4 C5 C6 C7 0.7(3) . . . . ?
C24 N2 C28 C27 -1.3(4) . . . . ?
C24 C25 C26 C27 -0.7(4) . . . . ?
C13 C12 C17 C16 2.1(3) . . . . ?
C3 C4 C5 C6 -0.4(3) . . . . ?
C3 C4 C5 C8 178.55(19) . . . . ?
C3 C2 C7 C6 -0.4(3) . . . . ?
C3 C2 C1 O1 3.7(3) . . . . ?
C3 C2 C1 O2 -176.80(19) . . . . ?
C5 C4 C3 C2 -0.3(3) . . . . ?
C5 C6 C7 C2 -0.3(3) . . . . ?
C11 C12 C17 C16 -177.03(19) . . . . ?
C12 C13 C14 C15 -1.9(3) . . . . ?
C16 C15 C14 C13 2.4(3) . . . . ?
C16 C15 C18 O3 -178.77(17) . . . . ?
C16 C15 C18 O4 0.7(3) . . . . ?
C23 N1 C19 C20 0.3(3) . . . . ?
C28 N2 C24 C25 1.1(3) . . . . ?
C19 N1 C23 C22 -0.4(3) . . . . ?
C8 C5 C6 C7 -178.29(18) . . . . ?
C14 C15 C16 C17 -0.6(3) . . . . ?
C14 C15 C18 O3 -0.5(3) . . . . ?
C14 C15 C18 O4 179.04(17) . . . . ?
C14 C13 C12 C11 178.80(19) . . . . ?
C14 C13 C12 C17 -0.3(3) . . . . ?
C7 C2 C1 O1 -175.46(17) . . . . ?
C7 C2 C1 O2 4.1(3) . . . . ?
C18 C15 C16 C17 177.72(18) . . . . ?
C18 C15 C14 C13 -175.99(18) . . . . ?
C1 C2 C7 C6 178.72(17) . . . . ?
C20 C21 C22 C23 -0.6(4) . . . . ?
C22 C21 C20 C19 0.5(4) . . . . ?
C25 C26 C27 C28 0.6(5) . . . . ?
